data_1536167
loop_
_publ_author_name
'de Saint-Giniez, D.'
'Laruelle, P.'
'Flahaut, J.'

_publ_section_title
;
 Structure cristalline du sulfure double de cerium et d'aluminium Ce6
 Al3.33 S14
;
_journal_name_full
;
Comptes Rendus Hebdomadaires des Seances de l'Academie des Sciences, Serie C, 
Sciences Chimiques (1966-)
;
_journal_page_first 1029
_journal_page_last 1032
_journal_volume 267
_journal_year 1968
_chemical_formula_sum 'Al3.33 Ce6 S14'
_chemical_name_systematic 'Ce6 Al3.33 S14'
_space_group_IT_number 173
_symmetry_space_group_name_Hall 'P 6c'
_symmetry_space_group_name_H-M 'P 63'
_cell_angle_alpha 90
_cell_angle_beta 90
_cell_angle_gamma 120
_cell_formula_units_Z 1
_cell_length_a 10.05
_cell_length_b 10.05
_cell_length_c 6.08
_cell_volume 531.822
_citation_journal_id_ASTM CHDCAQ
_cod_data_source_file deSaint-Giniez_CHDCAQ_1968_1619.cif
_cod_data_source_block Al3.33Ce6S14
_cod_original_cell_volume 531.8221
_cod_database_code 1536167

loop_
_symmetry_equiv_pos_as_xyz
x,y,z
x-y,x,z+1/2
-y,x-y,z
-x,-y,z+1/2
-x+y,-x,z
y,-x+y,z+1/2

loop_
_atom_site_label
_atom_site_type_symbol
_atom_site_fract_x
_atom_site_fract_y
_atom_site_fract_z
_atom_site_occupancy
_atom_site_U_iso_or_equiv
S2 S-2 0.518 0.421 0.518 1 0.0
Al2 Al+3 0 0 0.019 0.665 0.0
S3 S-2 0.3333 0.6667 0.521 1 0.0
Ce1 Ce+3 0.375 0.143 0.25 1 0.0
Al1 Al+3 0.3333 0.6667 0.177 1 0.0
S1 S-2 0.231 0.089 0.801 1 0.0
